data_7100173
loop_
_publ_author_name
'C. T'
'B. Rene'
'E. Dana'
'F. Chantall'
'S. Gabriele'
'T.Heikki M.'

_publ_section_title
;
Stable Spirocyclic Neutral Radicals: Aluminum and
Gallium Boraamidinates
;
_journal_name_full 'Chemical Communications'
_journal_paper_doi 10.1039/b506253e
_journal_year 2005
_chemical_formula_moiety 'C28 H46 Al B2 N4'
_chemical_formula_sum 'C28 H46 Al B2 N4'
_chemical_formula_weight 487.29
_space_group_IT_number 60
_symmetry_cell_setting orthorhombic
_symmetry_space_group_name_Hall '-P 2n 2ab'
_symmetry_space_group_name_H-M 'P b c n'
_cell_angle_alpha 90.00
_cell_angle_beta 90.00
_cell_angle_gamma 90.00
_cell_formula_units_Z 4
_cell_length_a 17.252(4)
_cell_length_b 8.9108(18)
_cell_length_c 20.212(4)
_cell_measurement_temperature 173(2)
_cell_volume 3107.1(11)
_diffrn_ambient_temperature 173(2)
_exptl_crystal_density_diffrn 1.042
_cod_depositor_comments
;
The following automatic conversions were performed:
'_symmetry_cell_setting' value 'Orthorhombic' changed to 'orthorhombic'
according to '/home/saulius/struct/CIF-dictionaries/cif_core.dic'
dictionary named 'cif_core.dic' version 2.4.1 from 2010-06-29.

Automatic conversion script
Id: cif_fix_enum 1527 2010-12-29 10:47:43Z saulius 
;
_cod_database_code 7100173

loop_
_symmetry_equiv_pos_as_xyz
'x, y, z'
'-x+1/2, -y+1/2, z+1/2'
'-x, y, -z+1/2'
'x+1/2, -y+1/2, -z'
'-x, -y, -z'
'x-1/2, y-1/2, -z-1/2'
'x, -y, z-1/2'
'-x-1/2, y-1/2, z'

loop_
_atom_site_label
_atom_site_type_symbol
_atom_site_fract_x
_atom_site_fract_y
_atom_site_fract_z
_atom_site_U_iso_or_equiv
_atom_site_adp_type
_atom_site_occupancy
_atom_site_symmetry_multiplicity
_atom_site_calc_flag
_atom_site_refinement_flags
_atom_site_disorder_assembly
_atom_site_disorder_group
Al1 Al 0.0000 0.21463(12) 0.2500 0.0350(3) Uani 1 2 d S . .
N1 N -0.08067(11) 0.1248(2) 0.29468(9) 0.0360(5) Uani 1 1 d . . .
C1 C -0.13782(13) 0.0055(3) 0.28446(12) 0.0395(6) Uani 1 1 d . . .
C2 C -0.21961(16) 0.0648(4) 0.29555(16) 0.0626(9) Uani 1 1 d . . .
H2A H -0.2248 0.0995 0.3413 0.094 Uiso 1 1 calc R . .
H2B H -0.2571 -0.0155 0.2872 0.094 Uiso 1 1 calc R . .
H2C H -0.2295 0.1485 0.2653 0.094 Uiso 1 1 calc R . .
C3 C -0.12229(19) -0.1232(3) 0.33174(17) 0.0703(10) Uani 1 1 d . . .
H3A H -0.1270 -0.0874 0.3774 0.105 Uiso 1 1 calc R . .
H3B H -0.0698 -0.1619 0.3244 0.105 Uiso 1 1 calc R . .
H3C H -0.1601 -0.2034 0.3240 0.105 Uiso 1 1 calc R . .
C4 C -0.13095(19) -0.0486(4) 0.21324(15) 0.0726(10) Uani 1 1 d . . .
H4A H -0.1413 0.0351 0.1831 0.109 Uiso 1 1 calc R . .
H4B H -0.1687 -0.1288 0.2053 0.109 Uiso 1 1 calc R . .
H4C H -0.0785 -0.0869 0.2055 0.109 Uiso 1 1 calc R . .
B1 B -0.06414(15) 0.2162(3) 0.35203(14) 0.0338(6) Uani 1 1 d . . .
C5 C -0.10829(13) 0.2171(3) 0.42022(11) 0.0344(6) Uani 1 1 d . . .
C6 C -0.08918(15) 0.1188(3) 0.47089(12) 0.0459(7) Uani 1 1 d . . .
H6A H -0.0477 0.0504 0.4641 0.055 Uiso 1 1 calc R . .
C7 C -0.12761(18) 0.1160(4) 0.53059(14) 0.0585(8) Uani 1 1 d . . .
H7A H -0.1122 0.0475 0.5641 0.070 Uiso 1 1 calc R . .
C8 C -0.18748(18) 0.2112(4) 0.54136(15) 0.0639(9) Uani 1 1 d . . .
H8A H -0.2144 0.2089 0.5823 0.077 Uiso 1 1 calc R . .
C9 C -0.20925(16) 0.3111(4) 0.49294(16) 0.0644(9) Uani 1 1 d . . .
H9A H -0.2515 0.3775 0.5003 0.077 Uiso 1 1 calc R . .
C10 C -0.16915(15) 0.3148(3) 0.43288(14) 0.0523(8) Uani 1 1 d . . .
H10A H -0.1838 0.3856 0.4001 0.063 Uiso 1 1 calc R . .
C11 C 0.04886(15) 0.4145(3) 0.36873(13) 0.0456(7) Uani 1 1 d . . .
C12 C 0.1137(2) 0.4694(5) 0.32372(17) 0.0939(14) Uani 1 1 d . . .
H12A H 0.0913 0.5176 0.2846 0.141 Uiso 1 1 calc R . .
H12B H 0.1457 0.3839 0.3100 0.141 Uiso 1 1 calc R . .
H12C H 0.1459 0.5419 0.3477 0.141 Uiso 1 1 calc R . .
C13 C 0.0852(2) 0.3402(4) 0.42914(18) 0.0826(11) Uani 1 1 d . . .
H13A H 0.0441 0.3042 0.4587 0.124 Uiso 1 1 calc R . .
H13B H 0.1175 0.4133 0.4526 0.124 Uiso 1 1 calc R . .
H13C H 0.1172 0.2553 0.4150 0.124 Uiso 1 1 calc R . .
C14 C 0.0002(2) 0.5449(4) 0.3916(2) 0.0933(13) Uani 1 1 d . . .
H14A H -0.0415 0.5082 0.4203 0.140 Uiso 1 1 calc R . .
H14B H -0.0223 0.5957 0.3531 0.140 Uiso 1 1 calc R . .
H14C H 0.0327 0.6156 0.4162 0.140 Uiso 1 1 calc R . .
N2 N 0.00217(12) 0.3055(2) 0.33241(10) 0.0428(5) Uani 1 1 d . . .

loop_
_atom_site_aniso_label
_atom_site_aniso_U_11
_atom_site_aniso_U_22
_atom_site_aniso_U_33
_atom_site_aniso_U_23
_atom_site_aniso_U_13
_atom_site_aniso_U_12
Al1 0.0431(6) 0.0344(6) 0.0276(5) 0.000 0.0054(5) 0.000
N1 0.0408(11) 0.0371(11) 0.0302(11) -0.0012(10) 0.0034(9) -0.0039(9)
C1 0.0398(14) 0.0420(15) 0.0369(15) -0.0045(12) -0.0004(11) -0.0072(11)
C2 0.0445(17) 0.073(2) 0.070(2) -0.0108(18) -0.0047(14) -0.0062(15)
C3 0.078(2) 0.0463(18) 0.087(2) 0.0114(18) -0.0218(18) -0.0172(16)
C4 0.081(2) 0.084(2) 0.053(2) -0.0282(18) 0.0130(16) -0.0321(19)
B1 0.0374(15) 0.0316(14) 0.0325(15) 0.0020(13) 0.0002(12) 0.0036(12)
C5 0.0337(13) 0.0396(14) 0.0300(13) -0.0033(12) 0.0003(10) -0.0029(11)
C6 0.0483(16) 0.0532(17) 0.0361(14) 0.0056(13) 0.0007(12) 0.0011(13)
C7 0.067(2) 0.074(2) 0.0342(16) 0.0053(16) 0.0043(14) -0.0149(17)
C8 0.061(2) 0.092(2) 0.0393(17) -0.0130(18) 0.0125(14) -0.0248(19)
C9 0.0427(17) 0.088(2) 0.063(2) -0.0263(19) 0.0112(14) 0.0070(16)
C10 0.0481(16) 0.065(2) 0.0442(16) -0.0051(15) -0.0001(13) 0.0113(14)
C11 0.0560(17) 0.0421(15) 0.0388(15) -0.0089(12) 0.0073(12) -0.0144(13)
C12 0.105(3) 0.111(3) 0.066(2) -0.030(2) 0.031(2) -0.069(2)
C13 0.077(2) 0.089(3) 0.082(3) 0.004(2) -0.025(2) -0.026(2)
C14 0.087(3) 0.051(2) 0.142(4) -0.045(2) 0.000(2) -0.0032(19)
N2 0.0524(13) 0.0434(12) 0.0326(11) -0.0065(10) 0.0081(10) -0.0118(11)

loop_
_geom_bond_atom_site_label_1
_geom_bond_atom_site_label_2
_geom_bond_distance
_geom_bond_site_symmetry_2
_geom_bond_publ_flag
Al1 N1 1.8421(19) . ?
Al1 N1 1.8421(19) 3 ?
Al1 N2 1.852(2) . ?
Al1 N2 1.852(2) 3 ?
N1 B1 1.445(3) . ?
N1 C1 1.464(3) . ?
C1 C3 1.517(4) . ?
C1 C4 1.523(4) . ?
C1 C2 1.523(4) . ?
B1 N2 1.449(3) . ?
B1 C5 1.575(3) . ?
C5 C6 1.387(3) . ?
C5 C10 1.388(4) . ?
C6 C7 1.377(4) . ?
C7 C8 1.354(4) . ?
C8 C9 1.375(4) . ?
C9 C10 1.398(4) . ?
C11 N2 1.460(3) . ?
C11 C14 1.506(4) . ?
C11 C12 1.523(4) . ?
C11 C13 1.524(4) . ?
